data_4082895
loop_
_publ_author_name
'Das, Animesh'
'Dash, Chandrakanta'
'Yousufuddin, Muhammed'
'Dias, H. V. Rasika'

_publ_section_title
;
 Coordination and Ligand Substitution Chemistry of
 Bis(cyclooctyne)copper(I)
;
_journal_issue 7
_journal_name_full Organometallics
_journal_page_first 1644
_journal_paper_doi 10.1021/om4012032
_journal_volume 33
_journal_year 2014
_chemical_formula_moiety 'C20 H36 Cu N4, F6 Sb, 2(C H2 Cl2)'
_chemical_formula_sum 'C22 H40 Cl4 Cu F6 N4 Sb'
_chemical_formula_weight 801.67
_chemical_name_systematic
;
 ?
;
_space_group_crystal_system monoclinic
_space_group_IT_number 14
_space_group_name_Hall '-P 2yn'
_space_group_name_H-M_alt 'P 1 21/n 1'
_symmetry_space_group_name_Hall '-P 2yn'
_symmetry_space_group_name_H-M 'P 1 21/n 1'
_atom_sites_solution_hydrogens geom
_atom_sites_solution_primary direct
_audit_creation_date 2013-12-06
_audit_creation_method
;
Olex2 1.2
(compiled 2013.11.15 svn.r2834 for OlexSys, GUI svn.r4720)
;
_cell_angle_alpha 90
_cell_angle_beta 91.1220(6)
_cell_angle_gamma 90
_cell_formula_units_Z 4
_cell_length_a 13.5180(6)
_cell_length_b 11.3958(5)
_cell_length_c 22.2579(10)
_cell_measurement_reflns_used 8313
_cell_measurement_temperature 100(2)
_cell_measurement_theta_max 27.22
_cell_measurement_theta_min 2.34
_cell_volume 3428.1(3)
_computing_cell_refinement 'SAINT v7.68A (Bruker, 2009)'
_computing_data_reduction 'SAINT v7.68A (Bruker, 2009)'
_computing_molecular_graphics 'Olex2 (Dolomanov et al., 2009)'
_computing_publication_material 'Olex2 (Dolomanov et al., 2009)'
_computing_structure_refinement 'ShelXL (Sheldrick, 2008)'
_computing_structure_solution 'XS (Sheldrick, 2008)'
_diffrn_ambient_temperature 100(2)
_diffrn_measured_fraction_theta_full 1.000
_diffrn_measured_fraction_theta_max 0.999
_diffrn_measurement_device_type 'Bruker APEX-II CCD'
_diffrn_measurement_method '\f and \w scans'
_diffrn_radiation_monochromator Parallel,graphite
_diffrn_radiation_type MoK\a
_diffrn_radiation_wavelength 0.71073
_diffrn_reflns_av_R_equivalents 0.0329
_diffrn_reflns_av_unetI/netI 0.0292
_diffrn_reflns_Laue_measured_fraction_full 1.000
_diffrn_reflns_Laue_measured_fraction_max 0.999
_diffrn_reflns_limit_h_max 17
_diffrn_reflns_limit_h_min -17
_diffrn_reflns_limit_k_max 14
_diffrn_reflns_limit_k_min -14
_diffrn_reflns_limit_l_max 28
_diffrn_reflns_limit_l_min -28
_diffrn_reflns_number 29915
_diffrn_reflns_point_group_measured_fraction_full 1.000
_diffrn_reflns_point_group_measured_fraction_max 0.999
_diffrn_reflns_theta_full 25.000
_diffrn_reflns_theta_max 26.999
_diffrn_reflns_theta_min 1.747
_diffrn_source_current 30.0
_diffrn_source_power 1.5
_diffrn_source_voltage 50.0
_diffrn_standards_number 0
_exptl_absorpt_coefficient_mu 1.771
_exptl_absorpt_correction_T_max 0.7459
_exptl_absorpt_correction_T_min 0.6546
_exptl_absorpt_correction_type multi-scan
_exptl_absorpt_process_details
;
SADABS-2012/1 (Bruker,2012) was used for absorption correction.
wR2(int) was 0.0569 before and 0.0419 after correction.
The Ratio of minimum to maximum transmission is 0.8776.
The \l/2 correction factor is 0.0015.
;
_exptl_crystal_colour colorless
_exptl_crystal_density_diffrn 1.553
_exptl_crystal_description prism
_exptl_crystal_F_000 1608
_exptl_crystal_size_max 0.15
_exptl_crystal_size_mid 0.1
_exptl_crystal_size_min 0.05
_refine_diff_density_max 2.566
_refine_diff_density_min -1.687
_refine_diff_density_rms 0.163
_refine_ls_extinction_method none
_refine_ls_goodness_of_fit_ref 1.042
_refine_ls_hydrogen_treatment constr
_refine_ls_matrix_type full
_refine_ls_number_parameters 383
_refine_ls_number_reflns 7488
_refine_ls_number_restraints 54
_refine_ls_restrained_S_all 1.077
_refine_ls_R_factor_all 0.0707
_refine_ls_R_factor_gt 0.0588
_refine_ls_shift/su_max 0.001
_refine_ls_shift/su_mean 0.000
_refine_ls_structure_factor_coef Fsqd
_refine_ls_weighting_details 'w=1/[\s^2^(Fo^2^)+(0.1015P)^2^+11.7640P] where P=(Fo^2^+2Fc^2^)/3'
_refine_ls_weighting_scheme calc
_refine_ls_wR_factor_gt 0.1612
_refine_ls_wR_factor_ref 0.1723
_reflns_Friedel_coverage 0.000
_reflns_number_gt 6178
_reflns_number_total 7488
_reflns_threshold_expression 'I > 2\s(I)'
_cod_data_source_file om4012032_si_002.cif
_cod_data_source_block dias838m_0m_a
_cod_depositor_comments 'Adding full bibliography for 4082895.cif.'
_cod_database_code 4082895
_shelxl_version_number 2013-4
_shelx_space_group_comment
;
The symmetry employed for this shelxl refinement is uniquely defined
by the following loop, which should always be used as a source of
symmetry information in preference to the above space-group names.
They are only intended as comments.
;
_shelx_estimated_absorpt_t_max 0.917
_shelx_estimated_absorpt_t_min 0.777
_olex2_refinement_description
;
1. Fixed Uiso
 At 1.2 times of:
  All C(H,H) groups
 At 1.5 times of:
  All C(H,H,H) groups
2. Restrained distances
 Cl2-C21 = Cl1-C21 = Cl3A-C22A = Cl3-C22 = Cl4A-C22A = Cl4-C22
 1.76 with sigma of 0.02
3. Rigid bond restraints
 Cl3A, Cl3, Cl4A, Cl4
 with sigma for 1-2 distances of 0.01 and sigma for 1-3 distances of 0.01
 C22A, C22
 with sigma for 1-2 distances of 0.01 and sigma for 1-3 distances of 0.01
4. Uiso/Uaniso restraints and constraints
Cl3A \\sim Cl3 \\sim Cl4A \\sim Cl4: within 1.7A with sigma of 0.04 and sigma
for terminal atoms of 0.08
C22A \\sim C22: within 1.7A with sigma of 0.04 and sigma for terminal atoms of
0.08
Uanis(C21) \\sim Ueq, Uanis(C22) \\sim Ueq, Uanis(C22A) \\sim Ueq: with sigma
of 0.01 and sigma for terminal atoms of 0.02
Uanis(Cl1) \\sim Ueq, Uanis(Cl2) \\sim Ueq: with sigma of 0.003 and sigma for
terminal atoms of 0.006
5. Others
 Sof(Cl3A)=Sof(Cl4A)=Sof(C22A)=Sof(H22C)=Sof(H22D)=1-FVAR(1)
 Sof(C22)=Sof(H22A)=Sof(H22B)=Sof(Cl3)=Sof(Cl4)=FVAR(1)
6.a Secondary CH2 refined with riding coordinates:
 C21(H21A,H21B), C22(H22A,H22B), C22A(H22C,H22D)
6.b Idealised Me refined as rotating group:
 C3(H3A,H3B,H3C), C4(H4A,H4B,H4C), C5(H5A,H5B,H5C), C8(H8A,H8B,H8C), C9(H9A,
 H9B,H9C), C10(H10A,H10B,H10C), C13(H13A,H13B,H13C), C14(H14A,H14B,H14C),
 C15(H15A,H15B,H15C), C18(H18A,H18B,H18C), C19(H19A,H19B,H19C), C20(H20A,H20B,
 H20C)
;

loop_
_space_group_symop_operation_xyz
'x, y, z'
'-x+1/2, y+1/2, -z+1/2'
'-x, -y, -z'
'x-1/2, -y-1/2, z-1/2'

loop_
_atom_site_label
_atom_site_type_symbol
_atom_site_fract_x
_atom_site_fract_y
_atom_site_fract_z
_atom_site_U_iso_or_equiv
_atom_site_adp_type
_atom_site_occupancy
_atom_site_site_symmetry_order
_atom_site_calc_flag
_atom_site_refinement_flags_posn
_atom_site_refinement_flags_adp
_atom_site_refinement_flags_occupancy
_atom_site_disorder_assembly
_atom_site_disorder_group
Cu Cu 0.25344(4) 0.27778(5) 0.24604(2) 0.01924(15) Uani 1 1 d . . . . .
Sb Sb 0.67808(2) 0.31551(3) 0.37862(2) 0.03013(13) Uani 1 1 d . . . . .
F1 F 0.6733(3) 0.4795(3) 0.38477(16) 0.0491(9) Uani 1 1 d . . . . .
F2 F 0.5566(3) 0.3153(4) 0.33727(17) 0.0521(10) Uani 1 1 d . . . . .
F3 F 0.6853(3) 0.1526(3) 0.37261(18) 0.0556(10) Uani 1 1 d . . . . .
F4 F 0.7994(3) 0.3175(4) 0.42044(19) 0.0579(11) Uani 1 1 d . . . . .
F5 F 0.6126(3) 0.3037(3) 0.45170(15) 0.0436(8) Uani 1 1 d . . . . .
F6 F 0.7449(3) 0.3303(3) 0.30585(17) 0.0540(10) Uani 1 1 d . . . . .
N1 N 0.4357(3) 0.1155(4) 0.2204(2) 0.0342(10) Uani 1 1 d . . . . .
N2 N 0.3092(3) 0.4332(4) 0.3589(2) 0.0327(9) Uani 1 1 d . . . . .
N3 N 0.0638(3) 0.1343(4) 0.27838(18) 0.0293(9) Uani 1 1 d . . . . .
N4 N 0.2002(3) 0.4392(4) 0.1355(2) 0.0337(10) Uani 1 1 d . . . . .
C1 C 0.3682(4) 0.1738(5) 0.2293(3) 0.0335(11) Uani 1 1 d . . . . .
C2 C 0.5229(4) 0.0422(5) 0.2082(3) 0.0370(12) Uani 1 1 d . . . . .
C3 C 0.4969(5) -0.0377(6) 0.1566(3) 0.0541(17) Uani 1 1 d . . . . .
H3A H 0.4461 -0.0936 0.1690 0.081 Uiso 1 1 calc GR . . . .
H3B H 0.5560 -0.0807 0.1445 0.081 Uiso 1 1 calc GR . . . .
H3C H 0.4715 0.0089 0.1227 0.081 Uiso 1 1 calc GR . . . .
C4 C 0.6090(4) 0.1224(5) 0.1956(3) 0.0453(14) Uani 1 1 d . . . . .
H4A H 0.5941 0.1688 0.1594 0.068 Uiso 1 1 calc GR . . . .
H4B H 0.6685 0.0753 0.1893 0.068 Uiso 1 1 calc GR . . . .
H4C H 0.6201 0.1751 0.2298 0.068 Uiso 1 1 calc GR . . . .
C5 C 0.5463(5) -0.0322(6) 0.2655(3) 0.0547(17) Uani 1 1 d . . . . .
H5A H 0.5642 0.0201 0.2989 0.082 Uiso 1 1 calc GR . . . .
H5B H 0.6016 -0.0853 0.2577 0.082 Uiso 1 1 calc GR . . . .
H5C H 0.4878 -0.0782 0.2760 0.082 Uiso 1 1 calc GR . . . .
C6 C 0.2892(4) 0.3783(4) 0.3177(2) 0.0302(10) Uani 1 1 d . . . . .
C7 C 0.3329(4) 0.5029(5) 0.4130(2) 0.0356(12) Uani 1 1 d . . . . .
C8 C 0.4225(5) 0.5802(6) 0.3974(3) 0.0485(15) Uani 1 1 d . . . . .
H8A H 0.4789 0.5301 0.3878 0.073 Uiso 1 1 calc GR . . . .
H8B H 0.4399 0.6302 0.4318 0.073 Uiso 1 1 calc GR . . . .
H8C H 0.4056 0.6295 0.3626 0.073 Uiso 1 1 calc GR . . . .
C9 C 0.3615(5) 0.4188(6) 0.4624(3) 0.0484(15) Uani 1 1 d . . . . .
H9A H 0.3069 0.3640 0.4691 0.073 Uiso 1 1 calc GR . . . .
H9B H 0.3757 0.4627 0.4995 0.073 Uiso 1 1 calc GR . . . .
H9C H 0.4205 0.3748 0.4510 0.073 Uiso 1 1 calc GR . . . .
C10 C 0.2452(5) 0.5796(6) 0.4251(3) 0.0476(15) Uani 1 1 d . . . . .
H10A H 0.2323 0.6307 0.3904 0.071 Uiso 1 1 calc GR . . . .
H10B H 0.2589 0.6277 0.4608 0.071 Uiso 1 1 calc GR . . . .
H10C H 0.1871 0.5303 0.4320 0.071 Uiso 1 1 calc GR . . . .
C11 C 0.1345(4) 0.1844(4) 0.2654(2) 0.0294(10) Uani 1 1 d . . . . .
C12 C -0.0250(4) 0.0704(5) 0.2963(2) 0.0316(11) Uani 1 1 d . . . . .
C13 C -0.0492(4) 0.1105(5) 0.3595(3) 0.0385(12) Uani 1 1 d . . . . .
H13A H 0.0067 0.0928 0.3867 0.058 Uiso 1 1 calc GR . . . .
H13B H -0.1083 0.0694 0.3731 0.058 Uiso 1 1 calc GR . . . .
H13C H -0.0614 0.1953 0.3593 0.058 Uiso 1 1 calc GR . . . .
C14 C -0.1080(5) 0.0995(6) 0.2521(3) 0.0475(15) Uani 1 1 d . . . . .
H14A H -0.1211 0.1841 0.2530 0.071 Uiso 1 1 calc GR . . . .
H14B H -0.1679 0.0568 0.2631 0.071 Uiso 1 1 calc GR . . . .
H14C H -0.0887 0.0765 0.2115 0.071 Uiso 1 1 calc GR . . . .
C15 C 0.0007(4) -0.0617(5) 0.2947(3) 0.0426(13) Uani 1 1 d . . . . .
H15A H 0.0183 -0.0840 0.2537 0.064 Uiso 1 1 calc GR . . . .
H15B H -0.0567 -0.1076 0.3072 0.064 Uiso 1 1 calc GR . . . .
H15C H 0.0568 -0.0773 0.3221 0.064 Uiso 1 1 calc GR . . . .
C16 C 0.2204(4) 0.3809(5) 0.1760(2) 0.0331(11) Uani 1 1 d . . . . .
C17 C 0.1776(4) 0.5133(5) 0.0830(2) 0.0352(11) Uani 1 1 d . . . . .
C18 C 0.0849(5) 0.5828(6) 0.0961(3) 0.0448(14) Uani 1 1 d . . . . .
H18A H 0.0288 0.5290 0.0999 0.067 Uiso 1 1 calc GR . . . .
H18B H 0.0715 0.6379 0.0631 0.067 Uiso 1 1 calc GR . . . .
H18C H 0.0945 0.6264 0.1337 0.067 Uiso 1 1 calc GR . . . .
C19 C 0.1619(5) 0.4315(6) 0.0293(3) 0.0487(15) Uani 1 1 d . . . . .
H19A H 0.2219 0.3848 0.0235 0.073 Uiso 1 1 calc GR . . . .
H19B H 0.1478 0.4781 -0.0068 0.073 Uiso 1 1 calc GR . . . .
H19C H 0.1061 0.3790 0.0369 0.073 Uiso 1 1 calc GR . . . .
C20 C 0.2657(5) 0.5942(6) 0.0744(3) 0.0452(14) Uani 1 1 d . . . . .
H20A H 0.2733 0.6457 0.1094 0.068 Uiso 1 1 calc GR . . . .
H20B H 0.2547 0.6419 0.0382 0.068 Uiso 1 1 calc GR . . . .
H20C H 0.3258 0.5471 0.0700 0.068 Uiso 1 1 calc GR . . . .
C21 C 0.7992(8) 0.2624(12) 0.1157(7) 0.126(5) Uani 1 1 d D U . . .
H21A H 0.7810 0.1843 0.0993 0.151 Uiso 1 1 calc R . . . .
H21B H 0.8028 0.2561 0.1600 0.151 Uiso 1 1 calc R . . . .
Cl1 Cl 0.9124(2) 0.3023(3) 0.0895(2) 0.1145(11) Uani 1 1 d D U . . .
Cl2 Cl 0.7102(2) 0.3617(3) 0.09545(15) 0.1065(10) Uani 1 1 d D U . . .
C22 C 0.9885(11) 0.2926(16) 0.5014(7) 0.073(4) Uani 0.574(7) 1 d D U P A 1
H22A H 1.0033 0.2406 0.4671 0.088 Uiso 0.574(7) 1 calc R . P A 1
H22B H 0.9333 0.3446 0.4886 0.088 Uiso 0.574(7) 1 calc R . P A 1
Cl3 Cl 0.9479(3) 0.2045(4) 0.5615(3) 0.0828(17) Uani 0.574(7) 1 d D U P A 1
Cl4 Cl 1.0900(3) 0.3776(4) 0.51607(19) 0.0703(14) Uani 0.574(7) 1 d D U P A 1
Cl3A Cl 0.9820(5) 0.1082(10) 0.5257(3) 0.135(4) Uani 0.426(7) 1 d D U P A 2
Cl4A Cl 1.0557(10) 0.3239(7) 0.4872(6) 0.153(5) Uani 0.426(7) 1 d D U P A 2
C22A C 0.9484(19) 0.2508(19) 0.5108(19) 0.136(12) Uani 0.426(7) 1 d D U P A 2
H22C H 0.9224 0.2884 0.5474 0.163 Uiso 0.426(7) 1 calc R . P A 2
H22D H 0.8964 0.2533 0.4789 0.163 Uiso 0.426(7) 1 calc R . P A 2

loop_
_atom_site_aniso_label
_atom_site_aniso_U_11
_atom_site_aniso_U_22
_atom_site_aniso_U_33
_atom_site_aniso_U_23
_atom_site_aniso_U_13
_atom_site_aniso_U_12
Cu 0.0181(3) 0.0161(3) 0.0234(3) -0.0030(2) -0.0007(2) 0.00108(19)
Sb 0.0274(2) 0.0297(2) 0.0333(2) 0.00056(13) 0.00089(14) 0.00573(13)
F1 0.059(2) 0.0315(18) 0.057(2) 0.0014(15) 0.0093(18) 0.0065(15)
F2 0.0385(19) 0.073(3) 0.044(2) 0.0049(17) -0.0157(16) 0.0000(17)
F3 0.070(3) 0.0313(18) 0.066(2) -0.0050(17) 0.001(2) 0.0085(17)
F4 0.0327(19) 0.073(3) 0.068(3) -0.017(2) -0.0112(17) 0.0118(17)
F5 0.051(2) 0.0472(19) 0.0327(17) 0.0038(14) 0.0058(15) 0.0068(15)
F6 0.055(2) 0.061(2) 0.047(2) -0.0080(17) 0.0223(17) -0.0035(18)
N1 0.032(2) 0.028(2) 0.043(3) -0.0084(18) 0.0032(19) -0.0063(18)
N2 0.031(2) 0.030(2) 0.037(2) -0.0078(19) -0.0068(18) 0.0040(18)
N3 0.034(2) 0.025(2) 0.029(2) -0.0042(17) -0.0027(17) 0.0036(17)
N4 0.034(2) 0.031(2) 0.036(2) -0.0054(19) 0.0024(19) -0.0009(18)
C1 0.031(3) 0.030(3) 0.039(3) -0.004(2) 0.000(2) -0.006(2)
C2 0.031(3) 0.029(3) 0.051(3) -0.009(2) 0.004(2) -0.001(2)
C3 0.047(4) 0.043(3) 0.073(5) -0.020(3) 0.003(3) -0.002(3)
C4 0.037(3) 0.038(3) 0.062(4) -0.003(3) 0.002(3) -0.004(2)
C5 0.055(4) 0.043(4) 0.066(4) 0.011(3) 0.007(3) 0.007(3)
C6 0.025(2) 0.029(3) 0.036(3) -0.001(2) 0.000(2) 0.0040(19)
C7 0.036(3) 0.034(3) 0.037(3) -0.011(2) -0.009(2) 0.004(2)
C8 0.049(4) 0.047(4) 0.050(4) -0.009(3) -0.007(3) -0.003(3)
C9 0.057(4) 0.046(4) 0.042(3) -0.004(3) -0.008(3) 0.015(3)
C10 0.044(3) 0.053(4) 0.046(3) -0.012(3) -0.008(3) 0.015(3)
C11 0.031(3) 0.030(3) 0.027(2) -0.0030(19) -0.001(2) 0.005(2)
C12 0.027(2) 0.028(2) 0.040(3) -0.008(2) -0.003(2) 0.0005(19)
C13 0.039(3) 0.039(3) 0.037(3) -0.006(2) 0.009(2) 0.002(2)
C14 0.038(3) 0.048(4) 0.056(4) -0.006(3) -0.009(3) 0.006(3)
C15 0.042(3) 0.026(3) 0.060(4) -0.007(3) 0.008(3) 0.002(2)
C16 0.029(3) 0.031(3) 0.039(3) -0.009(2) 0.004(2) -0.003(2)
C17 0.040(3) 0.032(3) 0.034(3) 0.000(2) -0.004(2) -0.004(2)
C18 0.045(3) 0.039(3) 0.050(3) 0.002(3) 0.002(3) 0.007(3)
C19 0.061(4) 0.043(3) 0.042(3) -0.010(3) -0.009(3) -0.008(3)
C20 0.050(3) 0.049(4) 0.037(3) 0.001(3) -0.003(3) -0.015(3)
C21 0.117(7) 0.124(8) 0.137(8) 0.035(7) 0.012(7) -0.025(7)
Cl1 0.0598(14) 0.0803(16) 0.203(3) 0.0029(18) 0.0079(17) -0.0082(12)
Cl2 0.0965(18) 0.0988(18) 0.126(2) 0.0395(16) 0.0508(16) 0.0261(15)
C22 0.058(7) 0.100(9) 0.063(7) 0.007(7) 0.001(6) 0.000(7)
Cl3 0.056(2) 0.063(2) 0.128(4) 0.019(2) -0.031(2) -0.0073(17)
Cl4 0.056(2) 0.087(3) 0.068(2) 0.033(2) 0.0057(16) -0.0042(18)
Cl3A 0.095(5) 0.218(12) 0.092(5) 0.083(6) 0.033(4) 0.010(5)
Cl4A 0.182(10) 0.070(5) 0.203(11) 0.055(6) -0.092(10) -0.014(5)
C22A 0.133(14) 0.142(14) 0.134(14) 0.002(9) -0.002(9) 0.001(9)

loop_
_atom_type_symbol
_atom_type_description
_atom_type_scat_dispersion_real
_atom_type_scat_dispersion_imag
_atom_type_scat_source
C C 0.0033 0.0016 'International Tables Vol C Tables 4.2.6.8 and 6.1.1.4'
H H 0.0000 0.0000 'International Tables Vol C Tables 4.2.6.8 and 6.1.1.4'
N N 0.0061 0.0033 'International Tables Vol C Tables 4.2.6.8 and 6.1.1.4'
F F 0.0171 0.0103 'International Tables Vol C Tables 4.2.6.8 and 6.1.1.4'
Cl Cl 0.1484 0.1585 'International Tables Vol C Tables 4.2.6.8 and 6.1.1.4'
Cu Cu 0.3201 1.2651 'International Tables Vol C Tables 4.2.6.8 and 6.1.1.4'
Sb Sb -0.5866 1.5461 'International Tables Vol C Tables 4.2.6.8 and 6.1.1.4'

loop_
_geom_angle_atom_site_label_1
_geom_angle_atom_site_label_2
_geom_angle_atom_site_label_3
_geom_angle
C1 Cu C6 108.1(2)
C1 Cu C16 111.5(2)
C11 Cu C1 111.0(2)
C11 Cu C6 108.4(2)
C11 Cu C16 108.4(2)
C16 Cu C6 109.3(2)
F1 Sb F6 89.52(16)
F2 Sb F1 90.35(17)
F2 Sb F4 179.32(18)
F2 Sb F5 90.11(17)
F2 Sb F6 90.45(18)
F3 Sb F1 178.99(17)
F3 Sb F2 90.55(18)
F3 Sb F4 90.08(18)
F3 Sb F5 90.98(16)
F3 Sb F6 90.04(17)
F4 Sb F1 89.01(17)
F4 Sb F5 89.64(18)
F4 Sb F6 89.79(19)
F5 Sb F1 89.46(15)
F5 Sb F6 178.84(17)
C1 N1 C2 178.9(6)
C6 N2 C7 178.6(6)
C11 N3 C12 178.6(5)
C16 N4 C17 178.2(5)
N1 C1 Cu 178.4(5)
N1 C2 C3 108.0(5)
N1 C2 C4 108.3(4)
N1 C2 C5 107.8(5)
C3 C2 C4 113.3(5)
C3 C2 C5 109.7(5)
C4 C2 C5 109.7(5)
C2 C3 H3A 109.5
C2 C3 H3B 109.5
C2 C3 H3C 109.5
H3A C3 H3B 109.5
H3A C3 H3C 109.5
H3B C3 H3C 109.5
C2 C4 H4A 109.5
C2 C4 H4B 109.5
C2 C4 H4C 109.5
H4A C4 H4B 109.5
H4A C4 H4C 109.5
H4B C4 H4C 109.5
C2 C5 H5A 109.5
C2 C5 H5B 109.5
C2 C5 H5C 109.5
H5A C5 H5B 109.5
H5A C5 H5C 109.5
H5B C5 H5C 109.5
N2 C6 Cu 178.6(5)
N2 C7 C8 106.5(5)
N2 C7 C9 107.6(5)
N2 C7 C10 107.5(4)
C9 C7 C8 109.7(5)
C10 C7 C8 109.5(5)
C10 C7 C9 115.6(5)
C7 C8 H8A 109.5
C7 C8 H8B 109.5
C7 C8 H8C 109.5
H8A C8 H8B 109.5
H8A C8 H8C 109.5
H8B C8 H8C 109.5
C7 C9 H9A 109.5
C7 C9 H9B 109.5
C7 C9 H9C 109.5
H9A C9 H9B 109.5
H9A C9 H9C 109.5
H9B C9 H9C 109.5
C7 C10 H10A 109.5
C7 C10 H10B 109.5
C7 C10 H10C 109.5
H10A C10 H10B 109.5
H10A C10 H10C 109.5
H10B C10 H10C 109.5
N3 C11 Cu 176.7(4)
N3 C12 C13 107.2(4)
N3 C12 C14 108.3(5)
N3 C12 C15 106.9(4)
C13 C12 C15 111.6(5)
C14 C12 C13 111.4(5)
C14 C12 C15 111.2(5)
C12 C13 H13A 109.5
C12 C13 H13B 109.5
C12 C13 H13C 109.5
H13A C13 H13B 109.5
H13A C13 H13C 109.5
H13B C13 H13C 109.5
C12 C14 H14A 109.5
C12 C14 H14B 109.5
C12 C14 H14C 109.5
H14A C14 H14B 109.5
H14A C14 H14C 109.5
H14B C14 H14C 109.5
C12 C15 H15A 109.5
C12 C15 H15B 109.5
C12 C15 H15C 109.5
H15A C15 H15B 109.5
H15A C15 H15C 109.5
H15B C15 H15C 109.5
N4 C16 Cu 179.0(5)
N4 C17 C18 107.9(5)
N4 C17 C19 107.2(5)
N4 C17 C20 107.3(4)
C18 C17 C19 111.5(5)
C18 C17 C20 111.1(5)
C20 C17 C19 111.6(5)
C17 C18 H18A 109.5
C17 C18 H18B 109.5
C17 C18 H18C 109.5
H18A C18 H18B 109.5
H18A C18 H18C 109.5
H18B C18 H18C 109.5
C17 C19 H19A 109.5
C17 C19 H19B 109.5
C17 C19 H19C 109.5
H19A C19 H19B 109.5
H19A C19 H19C 109.5
H19B C19 H19C 109.5
C17 C20 H20A 109.5
C17 C20 H20B 109.5
C17 C20 H20C 109.5
H20A C20 H20B 109.5
H20A C20 H20C 109.5
H20B C20 H20C 109.5
H21A C21 H21B 108.0
Cl1 C21 H21A 109.3
Cl1 C21 H21B 109.3
Cl2 C21 H21A 109.3
Cl2 C21 H21B 109.3
Cl2 C21 Cl1 111.4(7)
H22A C22 H22B 107.4
Cl3 C22 H22A 108.3
Cl3 C22 H22B 108.3
Cl4 C22 H22A 108.3
Cl4 C22 H22B 108.3
Cl4 C22 Cl3 116.0(9)
Cl3A C22A Cl4A 106.8(13)
Cl3A C22A H22C 110.4
Cl3A C22A H22D 110.4
Cl4A C22A H22C 110.4
Cl4A C22A H22D 110.4
H22C C22A H22D 108.6

loop_
_geom_bond_atom_site_label_1
_geom_bond_atom_site_label_2
_geom_bond_distance
Cu C1 1.993(6)
Cu C6 2.016(5)
Cu C11 1.982(6)
Cu C16 1.997(6)
Sb F1 1.874(3)
Sb F2 1.866(3)
Sb F3 1.864(4)
Sb F4 1.870(4)
Sb F5 1.872(3)
Sb F6 1.877(4)
N1 C1 1.148(7)
N1 C2 1.475(7)
N2 C6 1.137(7)
N2 C7 1.472(6)
N3 C11 1.155(7)
N3 C12 1.466(7)
N4 C16 1.148(7)
N4 C17 1.468(7)
C2 C3 1.501(8)
C2 C4 1.510(8)
C2 C5 1.560(9)
C3 H3A 0.9800
C3 H3B 0.9800
C3 H3C 0.9800
C4 H4A 0.9800
C4 H4B 0.9800
C4 H4C 0.9800
C5 H5A 0.9800
C5 H5B 0.9800
C5 H5C 0.9800
C7 C8 1.543(9)
C7 C9 1.504(8)
C7 C10 1.502(8)
C8 H8A 0.9800
C8 H8B 0.9800
C8 H8C 0.9800
C9 H9A 0.9800
C9 H9B 0.9800
C9 H9C 0.9800
C10 H10A 0.9800
C10 H10B 0.9800
C10 H10C 0.9800
C12 C13 1.519(7)
C12 C14 1.515(8)
C12 C15 1.546(7)
C13 H13A 0.9800
C13 H13B 0.9800
C13 H13C 0.9800
C14 H14A 0.9800
C14 H14B 0.9800
C14 H14C 0.9800
C15 H15A 0.9800
C15 H15B 0.9800
C15 H15C 0.9800
C17 C18 1.515(8)
C17 C19 1.527(8)
C17 C20 1.521(8)
C18 H18A 0.9800
C18 H18B 0.9800
C18 H18C 0.9800
C19 H19A 0.9800
C19 H19B 0.9800
C19 H19C 0.9800
C20 H20A 0.9800
C20 H20B 0.9800
C20 H20C 0.9800
C21 H21A 0.9900
C21 H21B 0.9900
C21 Cl1 1.710(11)
C21 Cl2 1.706(12)
C22 H22A 0.9900
C22 H22B 0.9900
C22 Cl3 1.769(14)
C22 Cl4 1.705(14)
Cl3A C22A 1.717(18)
Cl4A C22A 1.763(18)
C22A H22C 0.9900
C22A H22D 0.9900
